data_7211318
loop_
_publ_author_name
'Zhao, Chao-Wei'
'Ma, Jian-Ping'
'Liu, Qi-Kui'
'Yu, Yang'
'Wang, Peng'
'Li, Yan-An'
'Wang, Kui'
'Dong, Yu-Bin'

_publ_section_title
;
 A self-assembled Pd6L8 nanoball for Suzuki--Miyaura coupling reactions in
 both homogeneous and heterogeneous formats
;
_journal_issue 11
_journal_name_full 'Green Chemistry'
_journal_page_first 3150
_journal_paper_doi 10.1039/c3gc41154k
_journal_volume 15
_journal_year 2013
_chemical_formula_sum 'C33 H27 N9 O3'
_chemical_formula_weight 597.64
_chemical_name_systematic
;
?
;
_space_group_IT_number 14
_symmetry_cell_setting monoclinic
_symmetry_space_group_name_Hall '-P 2yn'
_symmetry_space_group_name_H-M 'P 1 21/n 1'
_atom_sites_solution_hydrogens geom
_atom_sites_solution_primary direct
_atom_sites_solution_secondary difmap
_audit_creation_method SHELXL-97
_cell_angle_alpha 90.00
_cell_angle_beta 90.772(4)
_cell_angle_gamma 90.00
_cell_formula_units_Z 8
_cell_length_a 16.032(4)
_cell_length_b 11.544(3)
_cell_length_c 32.695(7)
_cell_measurement_reflns_used 3278
_cell_measurement_temperature 298(2)
_cell_measurement_theta_max 20.491
_cell_measurement_theta_min 2.257
_cell_volume 6050(3)
_computing_cell_refinement 'Bruker SMART'
_computing_data_collection 'Bruker SMART'
_computing_data_reduction 'Bruker SAINT'
_computing_molecular_graphics 'Bruker SHELXTL'
_computing_publication_material 'Bruker SHELXTL'
_computing_structure_refinement 'SHELXL-97 (Sheldrick, 1997)'
_computing_structure_solution 'SHELXS-97 (Sheldrick, 1990)'
_diffrn_ambient_temperature 298(2)
_diffrn_measured_fraction_theta_full 0.996
_diffrn_measured_fraction_theta_max 0.996
_diffrn_measurement_device_type 'CCD area detector'
_diffrn_measurement_method 'phi and omega scans'
_diffrn_radiation_monochromator graphite
_diffrn_radiation_source 'fine-focus sealed tube'
_diffrn_radiation_type MoK\a
_diffrn_radiation_wavelength 0.71073
_diffrn_reflns_av_R_equivalents 0.0532
_diffrn_reflns_av_sigmaI/netI 0.0720
_diffrn_reflns_limit_h_max 19
_diffrn_reflns_limit_h_min -17
_diffrn_reflns_limit_k_max 14
_diffrn_reflns_limit_k_min -13
_diffrn_reflns_limit_l_max 39
_diffrn_reflns_limit_l_min -39
_diffrn_reflns_number 31454
_diffrn_reflns_theta_full 25.60
_diffrn_reflns_theta_max 25.60
_diffrn_reflns_theta_min 1.25
_exptl_absorpt_coefficient_mu 0.089
_exptl_absorpt_correction_type none
_exptl_crystal_colour colourless
_exptl_crystal_density_diffrn 1.312
_exptl_crystal_density_method 'not measured'
_exptl_crystal_description block
_exptl_crystal_F_000 2496
_exptl_crystal_size_max 0.30
_exptl_crystal_size_mid 0.16
_exptl_crystal_size_min 0.15
_refine_diff_density_max 0.527
_refine_diff_density_min -0.212
_refine_diff_density_rms 0.040
_refine_ls_extinction_method none
_refine_ls_goodness_of_fit_ref 1.024
_refine_ls_hydrogen_treatment constr
_refine_ls_matrix_type full
_refine_ls_number_parameters 817
_refine_ls_number_reflns 11327
_refine_ls_number_restraints 1
_refine_ls_restrained_S_all 1.024
_refine_ls_R_factor_all 0.1221
_refine_ls_R_factor_gt 0.0663
_refine_ls_shift/su_max 0.001
_refine_ls_shift/su_mean 0.000
_refine_ls_structure_factor_coef Fsqd
_refine_ls_weighting_details 'calc w=1/[\s^2^(Fo^2^)+(0.0627P)^2^+1.1658P] where P=(Fo^2^+2Fc^2^)/3'
_refine_ls_weighting_scheme calc
_refine_ls_wR_factor_gt 0.1361
_refine_ls_wR_factor_ref 0.1631
_reflns_number_gt 6679
_reflns_number_total 11327
_reflns_threshold_expression >2sigma(I)
_cod_data_source_file c3gc41154k.txt
_cod_data_source_block L
_cod_depositor_comments
;
The following automatic conversions were performed:

'_symmetry_cell_setting' value 'Monoclinic' changed to 'monoclinic'
according to /home/saulius/struct/CIF-dictionaries/cif_core.dic
dictionary named 'cif_core.dic' version 2.4.2 from 2011-04-26.

Automatic conversion script
Id: cif_fix_values 1891 2012-01-12 08:04:46Z andrius 
;
_cod_original_cell_volume 6051(2)
_cod_original_sg_symbol_H-M P2(1)/n
_cod_database_code 7211318

loop_
_symmetry_equiv_pos_as_xyz
'x, y, z'
'-x+1/2, y+1/2, -z+1/2'
'-x, -y, -z'
'x-1/2, -y-1/2, z-1/2'

loop_
_atom_site_label
_atom_site_type_symbol
_atom_site_fract_x
_atom_site_fract_y
_atom_site_fract_z
_atom_site_U_iso_or_equiv
_atom_site_adp_type
_atom_site_occupancy
_atom_site_symmetry_multiplicity
_atom_site_calc_flag
_atom_site_refinement_flags
C1 C 0.7933(2) 0.3275(3) 0.19491(11) 0.0652(10) Uani 1 1 d .
H1 H 0.7757 0.2562 0.2048 0.078 Uiso 1 1 calc R
C2 C 0.7334(2) 0.4032(3) 0.18094(10) 0.0538(8) Uani 1 1 d .
H2 H 0.6773 0.3826 0.1810 0.065 Uiso 1 1 calc R
C3 C 0.75777(18) 0.5104(3) 0.16678(9) 0.0435(7) Uani 1 1 d .
C4 C 0.84204(19) 0.5366(3) 0.16763(10) 0.0556(9) Uani 1 1 d .
H4 H 0.8612 0.6086 0.1591 0.067 Uiso 1 1 calc R
C5 C 0.8966(2) 0.4528(4) 0.18147(11) 0.0701(11) Uani 1 1 d .
H5 H 0.9533 0.4701 0.1812 0.084 Uiso 1 1 calc R
C6 C 0.69789(18) 0.5932(3) 0.14942(9) 0.0432(7) Uani 1 1 d .
C7 C 0.58010(18) 0.6557(2) 0.12803(9) 0.0416(7) Uani 1 1 d .
C8 C 0.48953(18) 0.6537(2) 0.11924(8) 0.0390(7) Uani 1 1 d .
C9 C 0.43667(19) 0.7303(2) 0.13926(9) 0.0405(7) Uani 1 1 d .
C10 C 0.4712(2) 0.8139(2) 0.17075(9) 0.0512(8) Uani 1 1 d .
H10A H 0.4306 0.8747 0.1751 0.061 Uiso 1 1 calc R
H10B H 0.5211 0.8497 0.1600 0.061 Uiso 1 1 calc R
C11 C 0.4926(2) 0.7584(3) 0.21155(10) 0.0711(11) Uani 1 1 d .
H11A H 0.4434 0.7240 0.2227 0.107 Uiso 1 1 calc R
H11B H 0.5137 0.8163 0.2300 0.107 Uiso 1 1 calc R
H11C H 0.5342 0.6997 0.2077 0.107 Uiso 1 1 calc R
C12 C 0.35123(19) 0.7271(2) 0.12962(9) 0.0438(7) Uani 1 1 d .
C13 C 0.29391(19) 0.8025(3) 0.15248(9) 0.0494(8) Uani 1 1 d .
C14 C 0.23434(18) 0.8678(3) 0.20568(10) 0.0514(8) Uani 1 1 d .
C15 C 0.21417(18) 0.8750(3) 0.24886(10) 0.0514(8) Uani 1 1 d .
C16 C 0.2486(2) 0.8012(4) 0.27667(11) 0.0798(12) Uani 1 1 d .
H16 H 0.2857 0.7439 0.2685 0.096 Uiso 1 1 calc R
C17 C 0.2278(3) 0.8126(5) 0.31703(13) 0.1023(15) Uani 1 1 d .
H17 H 0.2517 0.7610 0.3356 0.123 Uiso 1 1 calc R
C18 C 0.1431(3) 0.9616(4) 0.30390(15) 0.0843(13) Uani 1 1 d .
H18 H 0.1056 1.0171 0.3129 0.101 Uiso 1 1 calc R
C19 C 0.1599(2) 0.9586(3) 0.26311(13) 0.0675(10) Uani 1 1 d .
H19 H 0.1353 1.0117 0.2452 0.081 Uiso 1 1 calc R
C20 C 0.31921(19) 0.6510(3) 0.09965(9) 0.0483(8) Uani 1 1 d .
C21 C 0.2267(2) 0.6498(3) 0.08837(12) 0.0750(11) Uani 1 1 d U
H21A H 0.2057 0.7285 0.0890 0.090 Uiso 1 1 calc R
H21B H 0.2202 0.6214 0.0606 0.090 Uiso 1 1 calc R
C22 C 0.1760(3) 0.5773(5) 0.11576(17) 0.1273(19) Uani 1 1 d U
H22A H 0.1968 0.4993 0.1156 0.191 Uiso 1 1 calc R
H22B H 0.1190 0.5779 0.1064 0.191 Uiso 1 1 calc R
H22C H 0.1794 0.6077 0.1431 0.191 Uiso 1 1 calc R
C23 C 0.37445(18) 0.5759(2) 0.08067(9) 0.0429(7) Uani 1 1 d .
C24 C 0.34306(18) 0.4955(3) 0.04863(9) 0.0453(7) Uani 1 1 d .
C25 C 0.28575(18) 0.3446(3) 0.02333(10) 0.0468(8) Uani 1 1 d .
C26 C 0.24440(18) 0.2327(3) 0.02270(10) 0.0497(8) Uani 1 1 d .
C27 C 0.2264(2) 0.1735(3) 0.05806(12) 0.0692(10) Uani 1 1 d .
H27 H 0.2406 0.2046 0.0834 0.083 Uiso 1 1 calc R
C28 C 0.1868(3) 0.0669(3) 0.05534(15) 0.0831(12) Uani 1 1 d .
H28 H 0.1758 0.0273 0.0795 0.100 Uiso 1 1 calc R
C29 C 0.1817(2) 0.0767(3) -0.01364(15) 0.0762(12) Uani 1 1 d .
H29 H 0.1661 0.0442 -0.0386 0.091 Uiso 1 1 calc R
C30 C 0.2221(2) 0.1826(3) -0.01413(11) 0.0606(9) Uani 1 1 d .
H30 H 0.2340 0.2191 -0.0387 0.073 Uiso 1 1 calc R
C31 C 0.46012(18) 0.5749(2) 0.08980(8) 0.0407(7) Uani 1 1 d .
C32 C 0.5177(2) 0.4902(3) 0.06965(10) 0.0570(9) Uani 1 1 d .
H32A H 0.5738 0.5217 0.0700 0.068 Uiso 1 1 calc R
H32B H 0.5005 0.4804 0.0413 0.068 Uiso 1 1 calc R
C33 C 0.5187(2) 0.3717(3) 0.09070(12) 0.0754(11) Uani 1 1 d .
H33A H 0.5334 0.3812 0.1191 0.113 Uiso 1 1 calc R
H33B H 0.5589 0.3226 0.0778 0.113 Uiso 1 1 calc R
H33C H 0.4644 0.3370 0.0884 0.113 Uiso 1 1 calc R
C34 C 0.7659(3) 0.3413(3) 0.06939(13) 0.0913(14) Uani 1 1 d .
H34A H 0.7343 0.3568 0.0935 0.137 Uiso 1 1 calc R
H34B H 0.7400 0.3788 0.0463 0.137 Uiso 1 1 calc R
H34C H 0.8216 0.3701 0.0731 0.137 Uiso 1 1 calc R
C35 C 0.76861(18) 0.2129(2) 0.06203(9) 0.0449(8) Uani 1 1 d .
H35A H 0.8007 0.1982 0.0376 0.054 Uiso 1 1 calc R
H35B H 0.7123 0.1854 0.0569 0.054 Uiso 1 1 calc R
C36 C 0.80632(17) 0.1447(2) 0.09713(8) 0.0377(7) Uani 1 1 d .
C37 C 0.75521(16) 0.0805(2) 0.12286(8) 0.0366(7) Uani 1 1 d .
C38 C 0.66465(17) 0.0728(2) 0.11379(8) 0.0376(7) Uani 1 1 d .
C39 C 0.55509(17) 0.0079(3) 0.08468(9) 0.0413(7) Uani 1 1 d .
C40 C 0.50445(18) -0.0622(3) 0.05643(9) 0.0442(8) Uani 1 1 d .
C41 C 0.5383(2) -0.1463(3) 0.03286(11) 0.0653(10) Uani 1 1 d .
H41 H 0.5950 -0.1625 0.0347 0.078 Uiso 1 1 calc R
C42 C 0.4876(3) -0.2075(3) 0.00612(13) 0.0901(14) Uani 1 1 d .
H42 H 0.5122 -0.2648 -0.0097 0.108 Uiso 1 1 calc R
C43 C 0.3747(2) -0.1122(4) 0.02567(14) 0.0854(13) Uani 1 1 d .
H43 H 0.3174 -0.1002 0.0239 0.102 Uiso 1 1 calc R
C44 C 0.4195(2) -0.0462(3) 0.05355(11) 0.0704(11) Uani 1 1 d .
H44 H 0.3928 0.0078 0.0700 0.085 Uiso 1 1 calc R
C45 C 0.78654(17) 0.0205(2) 0.15717(8) 0.0368(7) Uani 1 1 d .
C46 C 0.72864(18) -0.0459(3) 0.18453(10) 0.0496(8) Uani 1 1 d .
H46A H 0.7595 -0.1086 0.1974 0.060 Uiso 1 1 calc R
H46B H 0.6845 -0.0799 0.1679 0.060 Uiso 1 1 calc R
C47 C 0.6895(2) 0.0284(3) 0.21769(10) 0.0673(10) Uani 1 1 d .
H47A H 0.7324 0.0568 0.2359 0.101 Uiso 1 1 calc R
H47B H 0.6506 -0.0174 0.2328 0.101 Uiso 1 1 calc R
H47C H 0.6608 0.0927 0.2053 0.101 Uiso 1 1 calc R
C48 C 0.87272(17) 0.0264(2) 0.16470(8) 0.0357(7) Uani 1 1 d .
C49 C 0.90574(16) -0.0329(2) 0.20167(9) 0.0376(7) Uani 1 1 d .
C50 C 0.96678(17) -0.1631(3) 0.23738(9) 0.0421(7) Uani 1 1 d .
C51 C 1.01511(17) -0.2667(2) 0.24667(10) 0.0425(7) Uani 1 1 d .
C52 C 1.0516(2) -0.3329(3) 0.21681(10) 0.0557(9) Uani 1 1 d .
H52 H 1.0448 -0.3139 0.1893 0.067 Uiso 1 1 calc R
C53 C 1.0984(2) -0.4283(3) 0.22857(12) 0.0689(10) Uani 1 1 d .
H53 H 1.1227 -0.4727 0.2082 0.083 Uiso 1 1 calc R
C54 C 1.0746(2) -0.3953(3) 0.29503(12) 0.0658(10) Uani 1 1 d .
H54 H 1.0822 -0.4162 0.3223 0.079 Uiso 1 1 calc R
C55 C 1.02645(19) -0.2994(3) 0.28688(10) 0.0520(8) Uani 1 1 d .
H55 H 1.0022 -0.2576 0.3079 0.062 Uiso 1 1 calc R
C56 C 0.92671(17) 0.0863(2) 0.13934(8) 0.0377(7) Uani 1 1 d .
C57 C 1.02027(17) 0.0860(3) 0.14765(9) 0.0480(8) Uani 1 1 d .
H57A H 1.0365 0.0104 0.1580 0.058 Uiso 1 1 calc R
H57B H 1.0489 0.0982 0.1221 0.058 Uiso 1 1 calc R
C58 C 1.0483(2) 0.1775(3) 0.17802(11) 0.0708(11) Uani 1 1 d .
H58A H 1.0400 0.2530 0.1663 0.106 Uiso 1 1 calc R
H58B H 1.1064 0.1668 0.1845 0.106 Uiso 1 1 calc R
H58C H 1.0162 0.1709 0.2025 0.106 Uiso 1 1 calc R
C59 C 0.89266(17) 0.1471(2) 0.10578(8) 0.0371(7) Uani 1 1 d .
C60 C 0.94761(17) 0.2161(3) 0.07975(9) 0.0417(7) Uani 1 1 d .
C61 C 1.00077(18) 0.2747(3) 0.02398(10) 0.0453(8) Uani 1 1 d .
C62 C 1.01435(18) 0.2814(3) -0.01998(10) 0.0473(8) Uani 1 1 d .
C63 C 0.9841(2) 0.1988(3) -0.04643(11) 0.0659(10) Uani 1 1 d .
H63 H 0.9550 0.1349 -0.0368 0.079 Uiso 1 1 calc R
C64 C 0.9981(3) 0.2127(3) -0.08788(12) 0.0803(12) Uani 1 1 d .
H64 H 0.9767 0.1568 -0.1056 0.096 Uiso 1 1 calc R
C65 C 1.0681(3) 0.3776(4) -0.07771(13) 0.0879(13) Uani 1 1 d .
H65 H 1.0973 0.4404 -0.0882 0.105 Uiso 1 1 calc R
C66 C 1.0579(2) 0.3728(3) -0.03613(11) 0.0685(10) Uani 1 1 d .
H66 H 1.0800 0.4302 -0.0192 0.082 Uiso 1 1 calc R
N1 N 0.1761(2) 0.8916(4) 0.33146(11) 0.0970(12) Uani 1 1 d .
N2 N 0.2078(2) 0.9288(3) 0.17572(10) 0.0782(10) Uani 1 1 d .
N3 N 0.2477(2) 0.8867(3) 0.14057(9) 0.0799(10) Uani 1 1 d .
N4 N 0.3476(2) 0.5054(2) 0.00965(9) 0.0727(9) Uani 1 1 d .
N5 N 0.3096(2) 0.4056(3) -0.00699(9) 0.0717(9) Uani 1 1 d .
N6 N 0.1636(2) 0.0184(3) 0.02017(14) 0.0870(10) Uani 1 1 d .
N7 N 0.63398(17) 0.7346(2) 0.11979(9) 0.0622(8) Uani 1 1 d .
N8 N 0.71200(16) 0.6928(2) 0.13364(9) 0.0645(8) Uani 1 1 d .
N9 N 0.8745(2) 0.3492(3) 0.19520(10) 0.0746(9) Uani 1 1 d .
N10 N 0.60349(15) 0.1242(2) 0.13047(8) 0.0526(7) Uani 1 1 d .
N11 N 0.53020(15) 0.0814(2) 0.11111(8) 0.0539(7) Uani 1 1 d .
N12 N 0.4072(2) -0.1904(3) 0.00154(11) 0.0820(11) Uani 1 1 d .
N13 N 0.89943(16) -0.0015(2) 0.23884(8) 0.0535(7) Uani 1 1 d .
N14 N 0.93958(16) -0.0871(2) 0.26254(8) 0.0522(7) Uani 1 1 d .
N15 N 1.11081(19) -0.4601(2) 0.26714(11) 0.0698(9) Uani 1 1 d .
N16 N 0.99363(17) 0.3036(2) 0.08912(8) 0.0613(8) Uani 1 1 d .
N17 N 1.02878(17) 0.3422(2) 0.05200(9) 0.0628(8) Uani 1 1 d .
N18 N 1.0396(2) 0.2999(3) -0.10396(10) 0.0851(10) Uani 1 1 d .
O1 O 0.94979(12) 0.19150(16) 0.03888(6) 0.0452(5) Uani 1 1 d .
O2 O 0.94833(12) -0.13515(15) 0.19757(6) 0.0440(5) Uani 1 1 d .
O3 O 0.63943(11) -0.00282(15) 0.08379(6) 0.0394(5) Uani 1 1 d .
O4 O 0.61591(12) 0.56285(15) 0.14728(6) 0.0430(5) Uani 1 1 d .
O5 O 0.30470(12) 0.39510(17) 0.05983(6) 0.0498(5) Uani 1 1 d .
O6 O 0.28842(12) 0.78402(16) 0.19351(6) 0.0482(5) Uani 1 1 d .

loop_
_atom_site_aniso_label
_atom_site_aniso_U_11
_atom_site_aniso_U_22
_atom_site_aniso_U_33
_atom_site_aniso_U_23
_atom_site_aniso_U_13
_atom_site_aniso_U_12
C1 0.073(3) 0.051(2) 0.071(3) -0.0011(19) 0.001(2) 0.004(2)
C2 0.051(2) 0.054(2) 0.057(2) -0.0044(17) 0.0039(16) -0.0024(17)
C3 0.0423(18) 0.0481(18) 0.0403(18) -0.0080(15) 0.0072(14) -0.0025(15)
C4 0.044(2) 0.071(2) 0.053(2) -0.0059(18) 0.0038(15) -0.0067(17)
C5 0.043(2) 0.097(3) 0.070(3) -0.009(2) -0.0047(18) 0.003(2)
C6 0.0408(18) 0.0477(18) 0.0414(18) -0.0057(15) 0.0053(14) -0.0088(15)
C7 0.0471(18) 0.0381(17) 0.0396(18) -0.0017(14) 0.0015(14) -0.0029(15)
C8 0.0469(18) 0.0343(16) 0.0358(17) 0.0031(13) 0.0018(13) -0.0027(14)
C9 0.057(2) 0.0284(15) 0.0357(17) 0.0053(13) 0.0006(14) -0.0002(14)
C10 0.061(2) 0.0396(17) 0.053(2) -0.0080(15) 0.0007(16) -0.0027(15)
C11 0.085(3) 0.078(2) 0.050(2) -0.013(2) -0.0149(19) 0.000(2)
C12 0.056(2) 0.0411(17) 0.0344(18) -0.0010(14) -0.0029(14) 0.0094(15)
C13 0.061(2) 0.0518(19) 0.0350(19) -0.0027(15) -0.0023(15) 0.0162(17)
C14 0.0396(18) 0.056(2) 0.059(2) -0.0149(18) -0.0066(16) 0.0123(16)
C15 0.0391(18) 0.057(2) 0.058(2) -0.0173(18) 0.0003(16) 0.0012(16)
C16 0.067(3) 0.119(3) 0.053(2) -0.012(2) 0.0047(19) 0.038(2)
C17 0.087(3) 0.161(5) 0.059(3) -0.011(3) 0.003(2) 0.033(3)
C18 0.078(3) 0.085(3) 0.090(4) -0.039(3) 0.022(3) -0.001(2)
C19 0.059(2) 0.060(2) 0.084(3) -0.026(2) 0.012(2) 0.0029(18)
C20 0.0502(19) 0.0563(19) 0.0382(18) 0.0030(16) -0.0032(15) 0.0063(16)
C21 0.054(2) 0.090(3) 0.081(3) -0.028(2) -0.0025(19) 0.012(2)
C22 0.075(3) 0.160(5) 0.147(5) 0.001(4) 0.014(3) -0.001(3)
C23 0.0503(19) 0.0452(17) 0.0331(17) -0.0008(14) 0.0001(14) -0.0028(15)
C24 0.0480(18) 0.0488(19) 0.039(2) -0.0025(15) -0.0009(14) -0.0020(15)
C25 0.0466(19) 0.054(2) 0.0401(19) -0.0108(17) -0.0010(15) -0.0010(15)
C26 0.0406(18) 0.0510(19) 0.058(2) -0.0099(18) -0.0015(15) 0.0022(15)
C27 0.081(3) 0.063(2) 0.064(3) -0.004(2) 0.011(2) -0.007(2)
C28 0.088(3) 0.068(3) 0.094(4) 0.003(2) 0.023(3) -0.005(2)
C29 0.069(3) 0.065(3) 0.095(3) -0.022(2) -0.011(2) -0.001(2)
C30 0.055(2) 0.055(2) 0.072(3) -0.0091(19) -0.0051(18) 0.0009(17)
C31 0.0500(19) 0.0391(16) 0.0330(17) 0.0015(14) 0.0048(14) -0.0005(14)
C32 0.051(2) 0.070(2) 0.050(2) -0.0201(18) 0.0011(16) 0.0054(17)
C33 0.083(3) 0.049(2) 0.095(3) -0.017(2) -0.013(2) 0.0153(19)
C34 0.123(4) 0.055(2) 0.094(3) 0.009(2) -0.046(3) 0.015(2)
C35 0.0450(18) 0.0543(19) 0.0351(17) 0.0061(15) -0.0095(14) -0.0030(15)
C36 0.0451(18) 0.0371(16) 0.0307(16) -0.0032(13) -0.0066(13) -0.0008(13)
C37 0.0367(16) 0.0381(16) 0.0348(17) -0.0022(13) -0.0049(13) 0.0000(13)
C38 0.0378(17) 0.0397(16) 0.0351(17) -0.0015(14) -0.0045(13) -0.0019(14)
C39 0.0317(17) 0.0498(18) 0.0424(19) 0.0084(16) -0.0023(13) 0.0002(14)
C40 0.0396(18) 0.0490(18) 0.0438(19) 0.0136(15) -0.0047(14) -0.0100(15)
C41 0.048(2) 0.065(2) 0.082(3) -0.015(2) -0.0229(19) 0.0042(18)
C42 0.085(3) 0.075(3) 0.109(4) -0.032(2) -0.046(3) 0.011(2)
C43 0.045(2) 0.109(3) 0.102(4) 0.002(3) -0.025(2) -0.012(2)
C44 0.042(2) 0.096(3) 0.073(3) -0.011(2) -0.0127(18) -0.0016(19)
C45 0.0433(17) 0.0327(15) 0.0344(17) -0.0022(13) -0.0018(13) 0.0008(13)
C46 0.0443(18) 0.0481(18) 0.056(2) 0.0147(16) -0.0074(15) -0.0076(15)
C47 0.060(2) 0.089(3) 0.052(2) 0.012(2) 0.0109(17) -0.004(2)
C48 0.0374(16) 0.0335(15) 0.0362(17) -0.0013(13) -0.0045(13) 0.0043(13)
C49 0.0345(16) 0.0406(16) 0.0375(19) 0.0028(14) -0.0025(13) 0.0036(13)
C50 0.0362(16) 0.0501(18) 0.0400(19) 0.0116(16) -0.0001(13) -0.0002(14)
C51 0.0378(17) 0.0383(16) 0.051(2) 0.0079(15) -0.0006(14) 0.0015(14)
C52 0.062(2) 0.052(2) 0.053(2) 0.0064(17) -0.0022(17) 0.0084(17)
C53 0.077(3) 0.057(2) 0.072(3) 0.002(2) 0.005(2) 0.017(2)
C54 0.083(3) 0.054(2) 0.061(2) 0.0214(19) -0.005(2) 0.007(2)
C55 0.055(2) 0.0459(18) 0.055(2) 0.0132(16) 0.0022(16) 0.0036(16)
C56 0.0394(16) 0.0406(16) 0.0330(17) -0.0070(13) -0.0035(13) 0.0029(13)
C57 0.0396(18) 0.060(2) 0.0437(19) 0.0043(16) -0.0043(14) 0.0030(15)
C58 0.052(2) 0.086(3) 0.075(3) -0.008(2) -0.0196(19) -0.0056(19)
C59 0.0409(17) 0.0395(16) 0.0309(16) -0.0042(13) -0.0041(13) -0.0015(13)
C60 0.0382(17) 0.0490(18) 0.0379(19) 0.0021(15) -0.0019(13) -0.0010(15)
C61 0.0400(18) 0.0468(18) 0.049(2) 0.0071(16) 0.0028(15) -0.0043(15)
C62 0.0466(19) 0.0475(19) 0.048(2) 0.0046(16) 0.0098(15) -0.0018(15)
C63 0.083(3) 0.055(2) 0.060(2) 0.0038(19) 0.016(2) -0.0192(19)
C64 0.110(3) 0.072(3) 0.060(3) -0.009(2) 0.019(2) -0.025(2)
C65 0.124(4) 0.076(3) 0.065(3) 0.005(2) 0.035(2) -0.030(3)
C66 0.086(3) 0.058(2) 0.061(3) -0.0010(19) 0.017(2) -0.017(2)
N1 0.081(3) 0.142(4) 0.068(3) -0.040(3) 0.014(2) 0.010(2)
N2 0.086(2) 0.084(2) 0.065(2) -0.0084(18) -0.0037(18) 0.0495(19)
N3 0.102(3) 0.080(2) 0.057(2) 0.0005(17) -0.0053(18) 0.050(2)
N4 0.104(2) 0.0671(19) 0.0463(19) -0.0056(16) -0.0078(17) -0.0272(18)
N5 0.103(2) 0.0690(19) 0.0430(18) -0.0075(16) -0.0073(16) -0.0263(18)
N6 0.082(2) 0.064(2) 0.115(3) -0.011(2) 0.008(2) -0.0110(18)
N7 0.0538(18) 0.0506(16) 0.082(2) 0.0141(15) -0.0066(15) -0.0116(14)
N8 0.0486(18) 0.0567(18) 0.088(2) 0.0103(16) -0.0030(15) -0.0115(14)
N9 0.069(2) 0.076(2) 0.079(2) -0.0043(19) -0.0043(18) 0.0134(18)
N10 0.0404(15) 0.0662(17) 0.0510(17) -0.0114(14) -0.0082(13) 0.0077(13)
N11 0.0378(15) 0.0724(18) 0.0514(17) -0.0045(15) -0.0015(12) 0.0069(14)
N12 0.075(2) 0.071(2) 0.099(3) -0.001(2) -0.038(2) -0.0139(18)
N13 0.0612(17) 0.0597(17) 0.0395(16) 0.0031(14) -0.0040(13) 0.0231(14)
N14 0.0557(17) 0.0623(17) 0.0386(16) 0.0072(14) -0.0027(12) 0.0226(14)
N15 0.082(2) 0.0540(18) 0.074(2) 0.0149(17) -0.0033(18) 0.0180(16)
N16 0.072(2) 0.0606(18) 0.0509(18) 0.0006(14) 0.0003(15) -0.0255(15)
N17 0.0701(19) 0.0625(18) 0.0560(19) 0.0044(16) 0.0037(15) -0.0234(15)
N18 0.122(3) 0.074(2) 0.060(2) -0.0012(18) 0.031(2) -0.027(2)
O1 0.0469(12) 0.0476(12) 0.0410(13) 0.0031(10) 0.0038(9) -0.0101(10)
O2 0.0519(12) 0.0418(11) 0.0384(12) 0.0036(9) -0.0040(9) 0.0097(10)
O3 0.0349(11) 0.0424(11) 0.0407(12) -0.0012(9) -0.0050(9) -0.0030(9)
O4 0.0426(12) 0.0417(11) 0.0447(12) 0.0026(10) 0.0032(9) -0.0035(9)
O5 0.0578(13) 0.0524(13) 0.0392(13) -0.0043(10) 0.0028(10) -0.0053(11)
O6 0.0471(12) 0.0508(12) 0.0466(14) -0.0053(10) 0.0009(10) 0.0141(10)

loop_
_atom_type_symbol
_atom_type_description
_atom_type_scat_dispersion_real
_atom_type_scat_dispersion_imag
_atom_type_scat_source
C C 0.0033 0.0016 'International Tables Vol C Tables 4.2.6.8 and 6.1.1.4'
H H 0.0000 0.0000 'International Tables Vol C Tables 4.2.6.8 and 6.1.1.4'
N N 0.0061 0.0033 'International Tables Vol C Tables 4.2.6.8 and 6.1.1.4'
O O 0.0106 0.0060 'International Tables Vol C Tables 4.2.6.8 and 6.1.1.4'

loop_
_geom_angle_atom_site_label_1
_geom_angle_atom_site_label_2
_geom_angle_atom_site_label_3
_geom_angle
N9 C1 C2 124.4(3)
N9 C1 H1 117.8
C2 C1 H1 117.8
C1 C2 C3 118.9(3)
C1 C2 H2 120.6
C3 C2 H2 120.6
C2 C3 C4 118.0(3)
C2 C3 C6 121.9(3)
C4 C3 C6 120.0(3)
C5 C4 C3 118.0(3)
C5 C4 H4 121.0
C3 C4 H4 121.0
N9 C5 C4 124.9(3)
N9 C5 H5 117.5
C4 C5 H5 117.5
N8 C6 O4 112.7(3)
N8 C6 C3 128.6(3)
O4 C6 C3 118.7(3)
N7 C7 O4 111.9(3)
N7 C7 C8 129.2(3)
O4 C7 C8 118.9(2)
C9 C8 C31 122.2(3)
C9 C8 C7 120.1(2)
C31 C8 C7 117.7(3)
C8 C9 C12 118.5(3)
C8 C9 C10 120.4(3)
C12 C9 C10 121.2(3)
C9 C10 C11 113.9(2)
C9 C10 H10A 108.8
C11 C10 H10A 108.8
C9 C10 H10B 108.8
C11 C10 H10B 108.8
H10A C10 H10B 107.7
C10 C11 H11A 109.5
C10 C11 H11B 109.5
H11A C11 H11B 109.5
C10 C11 H11C 109.5
H11A C11 H11C 109.5
H11B C11 H11C 109.5
C9 C12 C20 121.2(3)
C9 C12 C13 118.9(3)
C20 C12 C13 119.8(3)
N3 C13 O6 112.0(3)
N3 C13 C12 131.0(3)
O6 C13 C12 117.1(2)
N2 C14 O6 112.0(3)
N2 C14 C15 129.6(3)
O6 C14 C15 118.3(3)
C16 C15 C19 117.6(3)
C16 C15 C14 121.3(3)
C19 C15 C14 121.0(3)
C15 C16 C17 118.8(4)
C15 C16 H16 120.6
C17 C16 H16 120.6
N1 C17 C16 124.8(4)
N1 C17 H17 117.6
C16 C17 H17 117.6
N1 C18 C19 124.8(4)
N1 C18 H18 117.6
C19 C18 H18 117.6
C18 C19 C15 118.6(4)
C18 C19 H19 120.7
C15 C19 H19 120.7
C23 C20 C12 118.1(3)
C23 C20 C21 120.6(3)
C12 C20 C21 121.3(3)
C22 C21 C20 113.6(3)
C22 C21 H21A 108.8
C20 C21 H21A 108.8
C22 C21 H21B 108.8
C20 C21 H21B 108.8
H21A C21 H21B 107.7
C21 C22 H22A 109.5
C21 C22 H22B 109.5
H22A C22 H22B 109.5
C21 C22 H22C 109.5
H22A C22 H22C 109.5
H22B C22 H22C 109.5
C20 C23 C31 122.6(3)
C20 C23 C24 119.6(3)
C31 C23 C24 117.9(3)
N4 C24 O5 112.0(3)
N4 C24 C23 128.5(3)
O5 C24 C23 119.5(3)
N5 C25 O5 112.2(3)
N5 C25 C26 128.4(3)
O5 C25 C26 119.4(3)
C27 C26 C30 118.1(3)
C27 C26 C25 122.0(3)
C30 C26 C25 119.9(3)
C26 C27 C28 119.2(4)
C26 C27 H27 120.4
C28 C27 H27 120.4
N6 C28 C27 123.5(4)
N6 C28 H28 118.2
C27 C28 H28 118.2
N6 C29 C30 124.4(4)
N6 C29 H29 117.8
C30 C29 H29 117.8
C26 C30 C29 118.4(4)
C26 C30 H30 120.8
C29 C30 H30 120.8
C23 C31 C8 117.4(3)
C23 C31 C32 121.2(3)
C8 C31 C32 121.4(3)
C31 C32 C33 112.8(3)
C31 C32 H32A 109.0
C33 C32 H32A 109.0
C31 C32 H32B 109.0
C33 C32 H32B 109.0
H32A C32 H32B 107.8
C32 C33 H33A 109.5
C32 C33 H33B 109.5
H33A C33 H33B 109.5
C32 C33 H33C 109.5
H33A C33 H33C 109.5
H33B C33 H33C 109.5
C35 C34 H34A 109.5
C35 C34 H34B 109.5
H34A C34 H34B 109.5
C35 C34 H34C 109.5
H34A C34 H34C 109.5
H34B C34 H34C 109.5
C34 C35 C36 113.9(2)
C34 C35 H35A 108.8
C36 C35 H35A 108.8
C34 C35 H35B 108.8
C36 C35 H35B 108.8
H35A C35 H35B 107.7
C37 C36 C59 118.2(2)
C37 C36 C35 120.2(2)
C59 C36 C35 121.6(3)
C36 C37 C45 122.4(2)
C36 C37 C38 119.6(2)
C45 C37 C38 118.0(3)
N10 C38 O3 112.4(2)
N10 C38 C37 130.1(3)
O3 C38 C37 117.4(2)
N11 C39 O3 113.2(2)
N11 C39 C40 128.1(3)
O3 C39 C40 118.7(3)
C41 C40 C44 117.4(3)
C41 C40 C39 122.0(3)
C44 C40 C39 120.6(3)
C40 C41 C42 119.3(3)
C40 C41 H41 120.3
C42 C41 H41 120.3
N12 C42 C41 124.4(4)
N12 C42 H42 117.8
C41 C42 H42 117.8
N12 C43 C44 124.8(4)
N12 C43 H43 117.6
C44 C43 H43 117.6
C40 C44 C43 118.4(4)
C40 C44 H44 120.8
C43 C44 H44 120.8
C48 C45 C37 117.2(3)
C48 C45 C46 122.3(2)
C37 C45 C46 120.5(2)
C45 C46 C47 113.5(2)
C45 C46 H46A 108.9
C47 C46 H46A 108.9
C45 C46 H46B 108.9
C47 C46 H46B 108.9
H46A C46 H46B 107.7
C46 C47 H47A 109.5
C46 C47 H47B 109.5
H47A C47 H47B 109.5
C46 C47 H47C 109.5
H47A C47 H47C 109.5
H47B C47 H47C 109.5
C56 C48 C45 122.6(2)
C56 C48 C49 119.9(2)
C45 C48 C49 117.5(3)
N13 C49 O2 112.6(2)
N13 C49 C48 128.0(3)
O2 C49 C48 119.4(2)
N14 C50 O2 112.2(2)
N14 C50 C51 127.8(3)
O2 C50 C51 120.0(3)
C52 C51 C55 118.2(3)
C52 C51 C50 122.6(3)
C55 C51 C50 119.2(3)
C51 C52 C53 118.6(3)
C51 C52 H52 120.7
C53 C52 H52 120.7
N15 C53 C52 123.9(4)
N15 C53 H53 118.0
C52 C53 H53 118.0
N15 C54 C55 125.0(3)
N15 C54 H54 117.5
C55 C54 H54 117.5
C54 C55 C51 118.2(3)
C54 C55 H55 120.9
C51 C55 H55 120.9
C48 C56 C59 118.4(2)
C48 C56 C57 120.8(2)
C59 C56 C57 120.8(3)
C58 C57 C56 113.5(3)
C58 C57 H57A 108.9
C56 C57 H57A 108.9
C58 C57 H57B 108.9
C56 C57 H57B 108.9
H57A C57 H57B 107.7
C57 C58 H58A 109.5
C57 C58 H58B 109.5
H58A C58 H58B 109.5
C57 C58 H58C 109.5
H58A C58 H58C 109.5
H58B C58 H58C 109.5
C56 C59 C36 121.1(3)
C56 C59 C60 119.6(2)
C36 C59 C60 119.3(2)
N16 C60 O1 112.0(3)
N16 C60 C59 129.4(3)
O1 C60 C59 118.5(2)
N17 C61 O1 112.4(3)
N17 C61 C62 128.2(3)
O1 C61 C62 119.3(3)
C63 C62 C66 117.9(3)
C63 C62 C61 121.9(3)
C66 C62 C61 120.1(3)
C62 C63 C64 118.4(3)
C62 C63 H63 120.8
C64 C63 H63 120.8
N18 C64 C63 124.5(4)
N18 C64 H64 117.7
C63 C64 H64 117.7
N18 C65 C66 124.9(4)
N18 C65 H65 117.6
C66 C65 H65 117.6
C65 C66 C62 118.7(3)
C65 C66 H66 120.7
C62 C66 H66 120.7
C18 N1 C17 115.3(4)
C14 N2 N3 106.6(3)
C13 N3 N2 106.3(3)
C24 N4 N5 106.3(3)
C25 N5 N4 106.5(3)
C28 N6 C29 116.4(4)
C7 N7 N8 106.6(2)
C6 N8 N7 106.0(2)
C1 N9 C5 115.8(3)
C38 N10 N11 106.5(2)
C39 N11 N10 105.6(2)
C42 N12 C43 115.6(3)
C49 N13 N14 106.5(2)
C50 N14 N13 106.5(2)
C54 N15 C53 116.0(3)
C60 N16 N17 106.1(3)
C61 N17 N16 106.4(2)
C65 N18 C64 115.6(3)
C61 O1 C60 103.2(2)
C50 O2 C49 102.2(2)
C39 O3 C38 102.2(2)
C6 O4 C7 102.8(2)
C25 O5 C24 103.0(2)
C14 O6 C13 103.1(2)

loop_
_geom_bond_atom_site_label_1
_geom_bond_atom_site_label_2
_geom_bond_distance
C1 N9 1.325(4)
C1 C2 1.372(4)
C1 H1 0.9300
C2 C3 1.379(4)
C2 H2 0.9300
C3 C4 1.384(4)
C3 C6 1.464(4)
C4 C5 1.377(5)
C4 H4 0.9300
C5 N9 1.328(4)
C5 H5 0.9300
C6 N8 1.281(4)
C6 O4 1.361(3)
C7 N7 1.286(3)
C7 O4 1.366(3)
C7 C8 1.477(4)
C8 C9 1.393(4)
C8 C31 1.402(4)
C9 C12 1.402(4)
C9 C10 1.511(4)
C10 C11 1.515(4)
C10 H10A 0.9700
C10 H10B 0.9700
C11 H11A 0.9600
C11 H11B 0.9600
C11 H11C 0.9600
C12 C20 1.408(4)
C12 C13 1.476(4)
C13 N3 1.279(4)
C13 O6 1.363(3)
C14 N2 1.275(4)
C14 O6 1.362(3)
C14 C15 1.455(4)
C15 C16 1.358(5)
C15 C19 1.385(4)
C16 C17 1.372(5)
C16 H16 0.9300
C17 N1 1.324(5)
C17 H17 0.9300
C18 N1 1.316(5)
C18 C19 1.365(5)
C18 H18 0.9300
C19 H19 0.9300
C20 C23 1.391(4)
C20 C21 1.523(4)
C21 C22 1.477(6)
C21 H21A 0.9700
C21 H21B 0.9700
C22 H22A 0.9600
C22 H22B 0.9600
C22 H22C 0.9600
C23 C31 1.402(4)
C23 C24 1.483(4)
C24 N4 1.283(4)
C24 O5 1.364(3)
C25 N5 1.279(4)
C25 O5 1.359(3)
C25 C26 1.452(4)
C26 C27 1.377(5)
C26 C30 1.379(4)
C27 C28 1.387(5)
C27 H27 0.9300
C28 N6 1.328(5)
C28 H28 0.9300
C29 N6 1.330(5)
C29 C30 1.383(5)
C29 H29 0.9300
C30 H30 0.9300
C31 C32 1.503(4)
C32 C33 1.531(4)
C32 H32A 0.9700
C32 H32B 0.9700
C33 H33A 0.9600
C33 H33B 0.9600
C33 H33C 0.9600
C34 C35 1.501(4)
C34 H34A 0.9600
C34 H34B 0.9600
C34 H34C 0.9600
C35 C36 1.512(4)
C35 H35A 0.9700
C35 H35B 0.9700
C36 C37 1.395(4)
C36 C59 1.409(4)
C37 C45 1.406(4)
C37 C38 1.481(4)
C38 N10 1.275(3)
C38 O3 1.370(3)
C39 N11 1.279(4)
C39 O3 1.359(3)
C39 C40 1.465(4)
C40 C41 1.357(4)
C40 C44 1.377(4)
C41 C42 1.380(4)
C41 H41 0.9300
C42 N12 1.311(5)
C42 H42 0.9300
C43 N12 1.312(5)
C43 C44 1.381(5)
C43 H43 0.9300
C44 H44 0.9300
C45 C48 1.402(4)
C45 C46 1.507(4)
C46 C47 1.524(4)
C46 H46A 0.9700
C46 H46B 0.9700
C47 H47A 0.9600
C47 H47B 0.9600
C47 H47C 0.9600
C48 C56 1.391(4)
C48 C49 1.480(4)
C49 N13 1.274(3)
C49 O2 1.371(3)
C50 N14 1.283(4)
C50 O2 1.369(3)
C50 C51 1.455(4)
C51 C52 1.376(4)
C51 C55 1.377(4)
C52 C53 1.385(4)
C52 H52 0.9300
C53 N15 1.326(4)
C53 H53 0.9300
C54 N15 1.320(4)
C54 C55 1.374(4)
C54 H54 0.9300
C55 H55 0.9300
C56 C59 1.406(4)
C56 C57 1.521(4)
C57 C58 1.515(4)
C57 H57A 0.9700
C57 H57B 0.9700
C58 H58A 0.9600
C58 H58B 0.9600
C58 H58C 0.9600
C59 C60 1.468(4)
C60 N16 1.286(3)
C60 O1 1.367(3)
C61 N17 1.279(4)
C61 O1 1.356(3)
C61 C62 1.459(4)
C62 C63 1.371(4)
C62 C66 1.375(4)
C63 C64 1.386(5)
C63 H63 0.9300
C64 N18 1.319(4)
C64 H64 0.9300
C65 N18 1.319(5)
C65 C66 1.373(5)
C65 H65 0.9300
C66 H66 0.9300
N2 N3 1.409(4)
N4 N5 1.409(4)
N7 N8 1.410(3)
N10 N11 1.416(3)
N13 N14 1.406(3)
N16 N17 1.417(4)

loop_
_geom_torsion_atom_site_label_1
_geom_torsion_atom_site_label_2
_geom_torsion_atom_site_label_3
_geom_torsion_atom_site_label_4
_geom_torsion
N9 C1 C2 C3 -1.2(5)
C1 C2 C3 C4 -0.4(5)
C1 C2 C3 C6 176.7(3)
C2 C3 C4 C5 1.8(4)
C6 C3 C4 C5 -175.3(3)
C3 C4 C5 N9 -1.9(5)
C2 C3 C6 N8 -176.7(3)
C4 C3 C6 N8 0.3(5)
C2 C3 C6 O4 0.0(4)
C4 C3 C6 O4 177.0(3)
N7 C7 C8 C9 -67.9(4)
O4 C7 C8 C9 112.8(3)
N7 C7 C8 C31 110.7(4)
O4 C7 C8 C31 -68.6(3)
C31 C8 C9 C12 0.4(4)
C7 C8 C9 C12 178.9(3)
C31 C8 C9 C10 -179.9(3)
C7 C8 C9 C10 -1.4(4)
C8 C9 C10 C11 -75.9(4)
C12 C9 C10 C11 103.7(3)
C8 C9 C12 C20 -1.7(4)
C10 C9 C12 C20 178.6(3)
C8 C9 C12 C13 176.2(3)
C10 C9 C12 C13 -3.5(4)
C9 C12 C13 N3 116.2(4)
C20 C12 C13 N3 -65.9(5)
C9 C12 C13 O6 -62.4(4)
C20 C12 C13 O6 115.6(3)
N2 C14 C15 C16 179.5(4)
O6 C14 C15 C16 0.6(5)
N2 C14 C15 C19 -1.4(5)
O6 C14 C15 C19 179.7(3)
C19 C15 C16 C17 0.3(6)
C14 C15 C16 C17 179.5(4)
C15 C16 C17 N1 -0.3(7)
N1 C18 C19 C15 1.4(6)
C16 C15 C19 C18 -0.8(5)
C14 C15 C19 C18 -180.0(3)
C9 C12 C20 C23 2.0(4)
C13 C12 C20 C23 -175.8(3)
C9 C12 C20 C21 -178.4(3)
C13 C12 C20 C21 3.7(4)
C23 C20 C21 C22 95.3(4)
C12 C20 C21 C22 -84.3(4)
C12 C20 C23 C31 -1.1(4)
C21 C20 C23 C31 179.3(3)
C12 C20 C23 C24 -179.3(3)
C21 C20 C23 C24 1.1(4)
C20 C23 C24 N4 100.6(4)
C31 C23 C24 N4 -77.8(4)
C20 C23 C24 O5 -80.5(3)
C31 C23 C24 O5 101.2(3)
N5 C25 C26 C27 176.2(3)
O5 C25 C26 C27 -2.5(4)
N5 C25 C26 C30 -3.6(5)
O5 C25 C26 C30 177.6(3)
C30 C26 C27 C28 -0.1(5)
C25 C26 C27 C28 180.0(3)
C26 C27 C28 N6 -1.0(6)
C27 C26 C30 C29 1.1(5)
C25 C26 C30 C29 -179.0(3)
N6 C29 C30 C26 -1.0(6)
C20 C23 C31 C8 -0.1(4)
C24 C23 C31 C8 178.1(3)
C20 C23 C31 C32 178.1(3)
C24 C23 C31 C32 -3.6(4)
C9 C8 C31 C23 0.5(4)
C7 C8 C31 C23 -178.1(2)
C9 C8 C31 C32 -177.8(3)
C7 C8 C31 C32 3.7(4)
C23 C31 C32 C33 -83.2(3)
C8 C31 C32 C33 95.0(3)
C34 C35 C36 C37 105.0(3)
C34 C35 C36 C59 -72.6(4)
C59 C36 C37 C45 1.1(4)
C35 C36 C37 C45 -176.6(2)
C59 C36 C37 C38 -177.9(2)
C35 C36 C37 C38 4.4(4)
C36 C37 C38 N10 -103.4(4)
C45 C37 C38 N10 77.5(4)
C36 C37 C38 O3 78.8(3)
C45 C37 C38 O3 -100.3(3)
N11 C39 C40 C41 -172.8(3)
O3 C39 C40 C41 7.7(4)
N11 C39 C40 C44 5.8(5)
O3 C39 C40 C44 -173.8(3)
C44 C40 C41 C42 2.9(5)
C39 C40 C41 C42 -178.5(3)
C40 C41 C42 N12 0.0(6)
C41 C40 C44 C43 -3.1(5)
C39 C40 C44 C43 178.3(3)
N12 C43 C44 C40 0.4(6)
C36 C37 C45 C48 -0.6(4)
C38 C37 C45 C48 178.4(2)
C36 C37 C45 C46 178.9(3)
C38 C37 C45 C46 -2.1(4)
C48 C45 C46 C47 93.7(3)
C37 C45 C46 C47 -85.8(3)
C37 C45 C48 C56 -1.3(4)
C46 C45 C48 C56 179.2(3)
C37 C45 C48 C49 177.7(2)
C46 C45 C48 C49 -1.7(4)
C56 C48 C49 N13 105.2(4)
C45 C48 C49 N13 -73.9(4)
C56 C48 C49 O2 -75.5(3)
C45 C48 C49 O2 105.4(3)
N14 C50 C51 C52 -170.0(3)
O2 C50 C51 C52 7.2(4)
N14 C50 C51 C55 8.8(5)
O2 C50 C51 C55 -174.0(3)
C55 C51 C52 C53 -0.6(5)
C50 C51 C52 C53 178.2(3)
C51 C52 C53 N15 -0.2(5)
N15 C54 C55 C51 -0.5(5)
C52 C51 C55 C54 0.9(4)
C50 C51 C55 C54 -177.9(3)
C45 C48 C56 C59 2.6(4)
C49 C48 C56 C59 -176.5(2)
C45 C48 C56 C57 -177.3(2)
C49 C48 C56 C57 3.7(4)
C48 C56 C57 C58 -85.2(3)
C59 C56 C57 C58 94.9(3)
C48 C56 C59 C36 -2.0(4)
C57 C56 C59 C36 177.9(2)
C48 C56 C59 C60 176.8(2)
C57 C56 C59 C60 -3.3(4)
C37 C36 C59 C56 0.2(4)
C35 C36 C59 C56 177.8(3)
C37 C36 C59 C60 -178.6(3)
C35 C36 C59 C60 -0.9(4)
C56 C59 C60 N16 -61.3(4)
C36 C59 C60 N16 117.5(3)
C56 C59 C60 O1 122.3(3)
C36 C59 C60 O1 -58.9(4)
N17 C61 C62 C63 176.2(3)
O1 C61 C62 C63 -6.9(4)
N17 C61 C62 C66 -4.3(5)
O1 C61 C62 C66 172.5(3)
C66 C62 C63 C64 -0.9(5)
C61 C62 C63 C64 178.6(3)
C62 C63 C64 N18 0.8(6)
N18 C65 C66 C62 -0.6(7)
C63 C62 C66 C65 0.8(5)
C61 C62 C66 C65 -178.7(3)
C19 C18 N1 C17 -1.3(7)
C16 C17 N1 C18 0.8(7)
O6 C14 N2 N3 -1.7(4)
C15 C14 N2 N3 179.4(3)
O6 C13 N3 N2 -0.1(4)
C12 C13 N3 N2 -178.7(3)
C14 N2 N3 C13 1.1(4)
O5 C24 N4 N5 0.2(4)
C23 C24 N4 N5 179.2(3)
O5 C25 N5 N4 -0.1(4)
C26 C25 N5 N4 -179.0(3)
C24 N4 N5 C25 0.0(4)
C27 C28 N6 C29 1.1(6)
C30 C29 N6 C28 -0.1(6)
O4 C7 N7 N8 0.9(3)
C8 C7 N7 N8 -178.4(3)
O4 C6 N8 N7 0.4(4)
C3 C6 N8 N7 177.2(3)
C7 N7 N8 C6 -0.8(4)
C2 C1 N9 C5 1.2(5)
C4 C5 N9 C1 0.4(6)
O3 C38 N10 N11 0.4(3)
C37 C38 N10 N11 -177.5(3)
O3 C39 N11 N10 -0.7(3)
C40 C39 N11 N10 179.7(3)
C38 N10 N11 C39 0.2(3)
C41 C42 N12 C43 -2.7(6)
C44 C43 N12 C42 2.4(7)
O2 C49 N13 N14 -0.4(3)
C48 C49 N13 N14 179.0(3)
O2 C50 N14 N13 0.3(3)
C51 C50 N14 N13 177.8(3)
C49 N13 N14 C50 0.0(3)
C55 C54 N15 C53 -0.3(5)
C52 C53 N15 C54 0.6(5)
O1 C60 N16 N17 0.8(3)
C59 C60 N16 N17 -175.8(3)
O1 C61 N17 N16 -0.8(4)
C62 C61 N17 N16 176.3(3)
C60 N16 N17 C61 0.0(4)
C66 C65 N18 C64 0.5(7)
C63 C64 N18 C65 -0.6(6)
N17 C61 O1 C60 1.2(3)
C62 C61 O1 C60 -176.1(3)
N16 C60 O1 C61 -1.2(3)
C59 C60 O1 C61 175.8(2)
N14 C50 O2 C49 -0.5(3)
C51 C50 O2 C49 -178.2(2)
N13 C49 O2 C50 0.5(3)
C48 C49 O2 C50 -178.9(2)
N11 C39 O3 C38 0.9(3)
C40 C39 O3 C38 -179.5(2)
N10 C38 O3 C39 -0.8(3)
C37 C38 O3 C39 177.4(2)
N8 C6 O4 C7 0.2(3)
C3 C6 O4 C7 -177.0(2)
N7 C7 O4 C6 -0.7(3)
C8 C7 O4 C6 178.7(2)
N5 C25 O5 C24 0.2(3)
C26 C25 O5 C24 179.2(3)
N4 C24 O5 C25 -0.2(3)
C23 C24 O5 C25 -179.4(3)
N2 C14 O6 C13 1.6(4)
C15 C14 O6 C13 -179.3(3)
N3 C13 O6 C14 -0.9(4)
C12 C13 O6 C14 177.9(3)
